data_4036181
loop_
_publ_author_name
'Kumari, A. Leela Siva'
'Swamy, K. C. Kumara'

_publ_section_title
;
 Divergence in the reactivity between amine- and phosphine-catalyzed
 cycloaddition reactions of allenoates with enynals: one-pot
 gold-catalyzed synthesis of trisubstituted benzofurans from the [3 + 2]
 cycloadduct via 1,2-alkyl migration and dehydrogenation.
;
_journal_issue 8
_journal_name_full 'The Journal of organic chemistry'
_journal_page_first 4084
_journal_page_last 4096
_journal_paper_doi 10.1021/acs.joc.5b00415
_journal_volume 80
_journal_year 2015
_chemical_formula_sum 'C23 H17 N O5'
_chemical_formula_weight 387.38
_space_group_IT_number 15
_space_group_name_Hall '-C 2yc'
_space_group_name_H-M_alt 'C 1 2/c 1'
_symmetry_cell_setting monoclinic
_symmetry_space_group_name_H-M 'C 1 2/c 1'
_atom_sites_solution_hydrogens geom
_atom_sites_solution_primary direct
_atom_sites_solution_secondary difmap
_audit_creation_method SHELXL-97
_cell_angle_alpha 90.00
_cell_angle_beta 100.3353(18)
_cell_angle_gamma 90.00
_cell_formula_units_Z 8
_cell_length_a 15.4744(3)
_cell_length_b 16.1876(3)
_cell_length_c 15.6267(3)
_cell_measurement_reflns_used 4352
_cell_measurement_temperature 293(2)
_cell_measurement_theta_max 71.9250
_cell_measurement_theta_min 4.5990
_cell_volume 3850.87(13)
_computing_cell_refinement 'CrysAlisPro, Oxford Diffraction Ltd.'
_computing_data_collection 'CrysAlisPro, Oxford Diffraction Ltd.'
_computing_data_reduction 'CrysAlisPro, Oxford Diffraction Ltd.'
_computing_structure_refinement 'SHELXL-97 (Sheldrick, 1997)'
_computing_structure_solution 'SHELXS-97 (Sheldrick, 1990)'
_diffrn_ambient_temperature 293(2)
_diffrn_measured_fraction_theta_full 0.979
_diffrn_measured_fraction_theta_max 0.979
_diffrn_measurement_device_type 'Xcalibur, Eos, Gemini'
_diffrn_measurement_method '\w scans'
_diffrn_radiation_monochromator graphite
_diffrn_radiation_source 'fine-focus sealed tube'
_diffrn_radiation_type CuK\a
_diffrn_radiation_wavelength 1.54184
_diffrn_reflns_av_R_equivalents 0.0124
_diffrn_reflns_av_sigmaI/netI 0.0132
_diffrn_reflns_limit_h_max 18
_diffrn_reflns_limit_h_min -19
_diffrn_reflns_limit_k_max 19
_diffrn_reflns_limit_k_min -19
_diffrn_reflns_limit_l_max 14
_diffrn_reflns_limit_l_min -19
_diffrn_reflns_number 7165
_diffrn_reflns_theta_full 71.76
_diffrn_reflns_theta_max 71.76
_diffrn_reflns_theta_min 3.99
_diffrn_standards_decay_% none
_diffrn_standards_interval_count 'not applicable'
_diffrn_standards_interval_time 'not applicable'
_diffrn_standards_number 'not applicable'
_exptl_absorpt_coefficient_mu 0.784
_exptl_absorpt_correction_T_max 1.00000
_exptl_absorpt_correction_T_min 0.72945
_exptl_absorpt_correction_type multi-scan
_exptl_absorpt_process_details 'CrysAlisPro, Oxford Diffraction Ltd.'
_exptl_crystal_colour colourless
_exptl_crystal_density_diffrn 1.336
_exptl_crystal_density_method 'not measured'
_exptl_crystal_description block
_exptl_crystal_F_000 1616
_exptl_crystal_size_max 0.24
_exptl_crystal_size_mid 0.18
_exptl_crystal_size_min 0.16
_refine_diff_density_max 0.495
_refine_diff_density_min -0.693
_refine_diff_density_rms 0.210
_refine_ls_extinction_method none
_refine_ls_goodness_of_fit_ref 1.146
_refine_ls_hydrogen_treatment mixed
_refine_ls_matrix_type full
_refine_ls_number_parameters 263
_refine_ls_number_reflns 3692
_refine_ls_number_restraints 0
_refine_ls_restrained_S_all 1.146
_refine_ls_R_factor_all 0.0703
_refine_ls_R_factor_gt 0.0666
_refine_ls_shift/su_max 0.000
_refine_ls_shift/su_mean 0.000
_refine_ls_structure_factor_coef Fsqd
_refine_ls_weighting_details 'calc w=1/[\s^2^(Fo^2^)+(0.0934P)^2^+1.3662P] where P=(Fo^2^+2Fc^2^)/3'
_refine_ls_weighting_scheme calc
_refine_ls_wR_factor_gt 0.1549
_refine_ls_wR_factor_ref 0.1592
_reflns_number_gt 3332
_reflns_number_total 3692
_reflns_threshold_expression >2sigma(I)
_cod_data_source_file jo5b00415_si_002.cif
_cod_data_source_block compd-16fa
_cod_original_cell_volume 3850.85(13)
_cod_database_code 4036181

loop_
_symmetry_equiv_pos_as_xyz
'x, y, z'
'-x, y, -z+1/2'
'x+1/2, y+1/2, z'
'-x+1/2, y+1/2, -z+1/2'
'-x, -y, -z'
'x, -y, z-1/2'
'-x+1/2, -y+1/2, -z'
'x+1/2, -y+1/2, z-1/2'

loop_
_atom_site_label
_atom_site_type_symbol
_atom_site_fract_x
_atom_site_fract_y
_atom_site_fract_z
_atom_site_U_iso_or_equiv
_atom_site_adp_type
_atom_site_occupancy
_atom_site_symmetry_multiplicity
_atom_site_calc_flag
_atom_site_refinement_flags
O1 O 0.56253(7) 0.23405(6) 0.17619(6) 0.0400(3) Uani 1 1 d .
C3 C 0.50057(9) 0.35699(9) 0.13080(9) 0.0375(3) Uani 1 1 d .
O5 O 0.42799(8) 0.56871(8) 0.08293(9) 0.0537(3) Uani 1 1 d .
C4 C 0.57510(9) 0.31795(9) 0.17644(9) 0.0368(3) Uani 1 1 d .
C8 C 0.49974(10) 0.44383(10) 0.12592(10) 0.0409(4) Uani 1 1 d .
C21 C 0.42124(10) 0.48673(11) 0.07746(11) 0.0470(4) Uani 1 1 d .
C5 C 0.65056(9) 0.35794(10) 0.21839(9) 0.0390(3) Uani 1 1 d .
C1 C 0.47974(10) 0.22085(10) 0.12861(9) 0.0398(3) Uani 1 1 d .
C2 C 0.43988(10) 0.29213(10) 0.10011(10) 0.0408(3) Uani 1 1 d .
H2 H 0.3840 0.2981 0.0670 0.049 Uiso 1 1 calc R
C6 C 0.64654(10) 0.44391(10) 0.21322(11) 0.0452(4) Uani 1 1 d .
H6 H 0.6943 0.4746 0.2408 0.054 Uiso 1 1 calc R
O3 O 0.61677(10) 0.12348(10) 0.06367(10) 0.0707(4) Uani 1 1 d .
C7 C 0.57371(11) 0.48532(10) 0.16827(11) 0.0466(4) Uani 1 1 d .
H7 H 0.5745 0.5427 0.1665 0.056 Uiso 1 1 calc R
C15 C 0.72861(10) 0.31273(10) 0.26410(10) 0.0413(3) Uani 1 1 d .
N1 N 0.59811(11) 0.07693(10) 0.11915(12) 0.0624(4) Uani 1 1 d .
C16 C 0.77665(11) 0.34227(11) 0.34216(11) 0.0506(4) Uani 1 1 d .
H16 H 0.7600 0.3911 0.3661 0.061 Uiso 1 1 calc R
C20 C 0.75566(11) 0.23978(11) 0.22982(11) 0.0510(4) Uani 1 1 d .
H20 H 0.7245 0.2194 0.1777 0.061 Uiso 1 1 calc R
C22 C 0.35340(12) 0.61501(13) 0.03681(14) 0.0605(5) Uani 1 1 d .
H22A H 0.3017 0.6045 0.0623 0.073 Uiso 1 1 calc R
H22B H 0.3408 0.5986 -0.0239 0.073 Uiso 1 1 calc R
C9 C 0.44945(11) 0.13503(10) 0.12149(10) 0.0447(4) Uani 1 1 d .
C14 C 0.50430(12) 0.06684(11) 0.12350(11) 0.0517(4) Uani 1 1 d .
C23 C 0.37685(14) 0.70426(13) 0.04430(16) 0.0676(6) Uani 1 1 d .
H23A H 0.3913 0.7193 0.1046 0.101 Uiso 1 1 calc R
H23B H 0.3279 0.7367 0.0164 0.101 Uiso 1 1 calc R
H23C H 0.4265 0.7144 0.0167 0.101 Uiso 1 1 calc R
C17 C 0.84899(14) 0.29908(13) 0.38386(13) 0.0646(5) Uani 1 1 d .
H17 H 0.8808 0.3193 0.4358 0.078 Uiso 1 1 calc R
C10 C 0.35984(13) 0.11927(12) 0.11591(12) 0.0586(5) Uani 1 1 d .
H10 H 0.3211 0.1633 0.1150 0.070 Uiso 1 1 calc R
C18 C 0.87476(14) 0.22661(14) 0.34977(15) 0.0701(6) Uani 1 1 d .
H18 H 0.9232 0.1977 0.3788 0.084 Uiso 1 1 calc R
C19 C 0.82816(14) 0.19719(13) 0.27216(14) 0.0646(5) Uani 1 1 d .
H19 H 0.8456 0.1486 0.2484 0.078 Uiso 1 1 calc R
C12 C 0.38439(19) -0.02646(14) 0.11730(17) 0.0829(7) Uani 1 1 d .
H12 H 0.3626 -0.0800 0.1166 0.100 Uiso 1 1 calc R
C13 C 0.47385(17) -0.01327(13) 0.12392(15) 0.0728(6) Uani 1 1 d .
H13 H 0.5127 -0.0576 0.1286 0.087 Uiso 1 1 calc R
C11 C 0.32794(16) 0.03965(15) 0.11181(16) 0.0759(6) Uani 1 1 d .
H11 H 0.2678 0.0306 0.1053 0.091 Uiso 1 1 calc R
O2 O 0.65150(13) 0.03738(12) 0.16934(16) 0.1068(7) Uani 1 1 d .
O4 O 0.35847(9) 0.45169(9) 0.03747(11) 0.0717(4) Uani 1 1 d .

loop_
_atom_site_aniso_label
_atom_site_aniso_U_11
_atom_site_aniso_U_22
_atom_site_aniso_U_33
_atom_site_aniso_U_23
_atom_site_aniso_U_13
_atom_site_aniso_U_12
O1 0.0384(5) 0.0385(6) 0.0405(6) -0.0002(4) 0.0002(4) -0.0026(4)
C3 0.0341(7) 0.0433(8) 0.0345(7) 0.0004(6) 0.0043(5) -0.0012(6)
O5 0.0445(6) 0.0476(7) 0.0650(7) 0.0078(5) -0.0011(5) 0.0093(5)
C4 0.0370(7) 0.0383(7) 0.0346(7) 0.0005(5) 0.0048(5) -0.0013(6)
C8 0.0369(8) 0.0421(8) 0.0423(8) 0.0033(6) 0.0035(6) 0.0013(6)
C21 0.0403(8) 0.0497(9) 0.0497(9) 0.0085(7) 0.0046(7) 0.0017(7)
C5 0.0356(7) 0.0437(8) 0.0361(7) 0.0012(6) 0.0021(6) -0.0014(6)
C1 0.0368(7) 0.0460(8) 0.0353(7) -0.0028(6) 0.0030(6) -0.0053(6)
C2 0.0343(7) 0.0477(8) 0.0388(7) -0.0026(6) 0.0026(6) -0.0034(6)
C6 0.0384(8) 0.0436(8) 0.0500(8) 0.0001(6) -0.0013(6) -0.0057(6)
O3 0.0709(9) 0.0711(9) 0.0757(9) -0.0106(7) 0.0285(7) -0.0057(7)
C7 0.0442(8) 0.0387(8) 0.0547(9) 0.0021(7) 0.0028(7) -0.0028(6)
C15 0.0356(7) 0.0456(8) 0.0408(7) 0.0052(6) 0.0015(6) -0.0032(6)
N1 0.0623(10) 0.0487(8) 0.0742(11) -0.0121(8) 0.0072(8) 0.0059(7)
C16 0.0495(9) 0.0507(9) 0.0469(8) -0.0002(7) -0.0040(7) -0.0025(7)
C20 0.0464(9) 0.0559(10) 0.0468(9) -0.0008(7) -0.0019(7) 0.0053(7)
C22 0.0434(9) 0.0644(12) 0.0719(12) 0.0168(9) 0.0054(8) 0.0152(8)
C9 0.0493(9) 0.0460(9) 0.0378(8) -0.0032(6) 0.0049(6) -0.0091(7)
C14 0.0599(10) 0.0450(9) 0.0488(9) -0.0055(7) 0.0058(7) -0.0067(7)
C23 0.0598(11) 0.0607(12) 0.0849(14) 0.0214(10) 0.0196(10) 0.0211(9)
C17 0.0594(11) 0.0707(12) 0.0536(10) 0.0043(9) -0.0172(8) -0.0034(9)
C10 0.0527(10) 0.0622(11) 0.0605(10) -0.0059(8) 0.0094(8) -0.0163(8)
C18 0.0577(11) 0.0686(13) 0.0735(13) 0.0105(10) -0.0164(10) 0.0149(9)
C19 0.0595(11) 0.0598(11) 0.0691(12) 0.0003(9) -0.0032(9) 0.0169(9)
C12 0.1019(19) 0.0574(13) 0.0906(16) -0.0110(11) 0.0202(14) -0.0372(13)
C13 0.0937(16) 0.0458(10) 0.0788(14) -0.0074(9) 0.0149(12) -0.0073(10)
C11 0.0716(14) 0.0783(15) 0.0785(14) -0.0102(11) 0.0154(11) -0.0353(12)
O2 0.0797(12) 0.0889(13) 0.1413(18) 0.0202(12) -0.0084(12) 0.0259(10)
O4 0.0483(7) 0.0614(8) 0.0934(11) 0.0137(7) -0.0199(7) -0.0028(6)

loop_
_atom_type_symbol
_atom_type_description
_atom_type_scat_dispersion_real
_atom_type_scat_dispersion_imag
_atom_type_scat_source
C C 0.0181 0.0091 'International Tables Vol C Tables 4.2.6.8 and 6.1.1.4'
H H 0.0000 0.0000 'International Tables Vol C Tables 4.2.6.8 and 6.1.1.4'
N N 0.0311 0.0180 'International Tables Vol C Tables 4.2.6.8 and 6.1.1.4'
O O 0.0492 0.0322 'International Tables Vol C Tables 4.2.6.8 and 6.1.1.4'

loop_
_geom_angle_atom_site_label_1
_geom_angle_atom_site_label_2
_geom_angle_atom_site_label_3
_geom_angle
C4 O1 C1 105.82(11)
C4 C3 C8 118.63(13)
C4 C3 C2 105.75(13)
C8 C3 C2 135.61(14)
C21 O5 C22 115.81(14)
O1 C4 C5 124.63(13)
O1 C4 C3 110.09(12)
C5 C4 C3 125.25(14)
C7 C8 C3 117.29(14)
C7 C8 C21 123.12(15)
C3 C8 C21 119.59(14)
O4 C21 O5 123.45(16)
O4 C21 C8 123.86(16)
O5 C21 C8 112.70(14)
C4 C5 C6 114.33(14)
C4 C5 C15 122.67(14)
C6 C5 C15 123.01(14)
C2 C1 O1 111.86(13)
C2 C1 C9 131.82(15)
O1 C1 C9 116.25(14)
C1 C2 C3 106.47(13)
C1 C2 H2 126.8
C3 C2 H2 126.8
C7 C6 C5 122.31(14)
C7 C6 H6 118.8
C5 C6 H6 118.8
C8 C7 C6 122.18(15)
C8 C7 H7 118.9
C6 C7 H7 118.9
C20 C15 C16 118.54(15)
C20 C15 C5 120.59(14)
C16 C15 C5 120.87(15)
O2 N1 O3 124.3(2)
O2 N1 C14 118.2(2)
O3 N1 C14 117.46(16)
C17 C16 C15 119.96(17)
C17 C16 H16 120.0
C15 C16 H16 120.0
C19 C20 C15 120.93(16)
C19 C20 H20 119.5
C15 C20 H20 119.5
O5 C22 C23 107.49(16)
O5 C22 H22A 110.2
C23 C22 H22A 110.2
O5 C22 H22B 110.2
C23 C22 H22B 110.2
H22A C22 H22B 108.5
C14 C9 C10 116.87(16)
C14 C9 C1 124.49(15)
C10 C9 C1 118.59(16)
C13 C14 C9 122.61(19)
C13 C14 N1 116.36(18)
C9 C14 N1 120.90(15)
C22 C23 H23A 109.5
C22 C23 H23B 109.5
H23A C23 H23B 109.5
C22 C23 H23C 109.5
H23A C23 H23C 109.5
H23B C23 H23C 109.5
C18 C17 C16 121.04(17)
C18 C17 H17 119.5
C16 C17 H17 119.5
C11 C10 C9 121.1(2)
C11 C10 H10 119.4
C9 C10 H10 119.4
C17 C18 C19 119.49(18)
C17 C18 H18 120.3
C19 C18 H18 120.3
C18 C19 C20 120.04(19)
C18 C19 H19 120.0
C20 C19 H19 120.0
C11 C12 C13 120.0(2)
C11 C12 H12 120.0
C13 C12 H12 120.0
C14 C13 C12 118.8(2)
C14 C13 H13 120.6
C12 C13 H13 120.6
C12 C11 C10 120.5(2)
C12 C11 H11 119.8
C10 C11 H11 119.8

loop_
_geom_bond_atom_site_label_1
_geom_bond_atom_site_label_2
_geom_bond_distance
O1 C4 1.3718(18)
O1 C1 1.3777(18)
C3 C4 1.3940(19)
C3 C8 1.408(2)
C3 C2 1.433(2)
O5 C21 1.333(2)
O5 C22 1.454(2)
C4 C5 1.392(2)
C8 C7 1.388(2)
C8 C21 1.484(2)
C21 O4 1.199(2)
C5 C6 1.395(2)
C5 C15 1.482(2)
C1 C2 1.346(2)
C1 C9 1.464(2)
C2 H2 0.9300
C6 C7 1.389(2)
C6 H6 0.9300
O3 N1 1.222(2)
C7 H7 0.9300
C15 C20 1.392(2)
C15 C16 1.394(2)
N1 O2 1.215(2)
N1 C14 1.474(3)
C16 C17 1.380(3)
C16 H16 0.9300
C20 C19 1.380(2)
C20 H20 0.9300
C22 C23 1.489(3)
C22 H22A 0.9700
C22 H22B 0.9700
C9 C14 1.389(3)
C9 C10 1.397(2)
C14 C13 1.380(3)
C23 H23A 0.9600
C23 H23B 0.9600
C23 H23C 0.9600
C17 C18 1.377(3)
C17 H17 0.9300
C10 C11 1.378(3)
C10 H10 0.9300
C18 C19 1.380(3)
C18 H18 0.9300
C19 H19 0.9300
C12 C11 1.374(4)
C12 C13 1.386(4)
C12 H12 0.9300
C13 H13 0.9300
C11 H11 0.9300
